data_2005811
loop_
_publ_author_name
'Ito, T.'
'Otake, M.'

_publ_section_title
;
 Linear-Chain Structure of
 Bis(<i>O</i>,<i>O</i>'-dimethyldithiophosphato)cadmium(II)
;
_journal_issue 12
_journal_name_full 'Acta Crystallographica Section C'
_journal_page_first 3024
_journal_page_last 3025
_journal_paper_doi 10.1107/S0108270196010463
_journal_volume 52
_journal_year 1996
_chemical_formula_iupac '[Cd (C2 H6 O2 P1 S2)2]'
_chemical_formula_moiety 'C4 H12 Cd1 O4 P2 S4'
_chemical_formula_structural Cd[S2P(OCH3)2]2
_chemical_formula_sum 'C4 H12 Cd O4 P2 S4'
_chemical_formula_weight 426.72
_chemical_name_common 'Cadmium dimethyl dithiophosphate'
_chemical_name_systematic
;
Bis(O,O'-dimethyl dithiophosphato)Cadmium(II)
;
_space_group_IT_number 56
_symmetry_cell_setting orthorhombic
_symmetry_space_group_name_Hall '-P 2ab 2ac'
_symmetry_space_group_name_H-M 'P c c n'
_atom_type_scat_source 'IntTabIV, Tables 2.2A and 2.3.1'
_cell_angle_alpha 90.
_cell_angle_beta 90.
_cell_angle_gamma 90.
_cell_formula_units_Z 4
_cell_length_a 9.282(4)
_cell_length_b 17.837(5)
_cell_length_c 8.488(4)
_cell_measurement_reflns_used 25
_cell_measurement_temperature 295
_cell_measurement_theta_max 25
_cell_measurement_theta_min 24
_cell_volume 1405.3(10)
_computing_cell_refinement CONTROL
_computing_data_collection 'CONTROL (Molecular Structure Corporation, 1988)'
_computing_data_reduction TEXSAN
_computing_molecular_graphics 'ORTEPII (Johnson, 1976)'
_computing_publication_material 'DEC VAX3200 Station'
_computing_structure_refinement TEXSAN
_computing_structure_solution DIRDIF
_diffrn_ambient_temperature 295
_diffrn_measurement_device 'Rigaku AFC-5S'
_diffrn_measurement_method \w/2\q
_diffrn_radiation_monochromator graphite
_diffrn_radiation_source 'X-ray tube'
_diffrn_radiation_type MoK\a
_diffrn_radiation_wavelength 0.71069
_diffrn_reflns_av_R_equivalents 0.044
_diffrn_reflns_limit_h_max 12
_diffrn_reflns_limit_h_min 0
_diffrn_reflns_limit_k_max 23
_diffrn_reflns_limit_k_min 0
_diffrn_reflns_limit_l_max 11
_diffrn_reflns_limit_l_min -11
_diffrn_reflns_number 3590
_diffrn_reflns_theta_max 27.5
_diffrn_reflns_theta_min 5
_diffrn_standards_decay_% 0.5
_diffrn_standards_interval_count 150
_diffrn_standards_number 3
_exptl_absorpt_coefficient_mu 2.336
_exptl_absorpt_correction_T_max 1.00
_exptl_absorpt_correction_T_min 0.54
_exptl_absorpt_correction_type '\y scans (TEXSAN; Molecular Structure Corporation, 1985)'
_exptl_crystal_colour colourless
_exptl_crystal_density_diffrn 2.017
_exptl_crystal_density_method 'not measured'
_exptl_crystal_description needle
_exptl_crystal_F_000 840
_exptl_crystal_size_max 0.80
_exptl_crystal_size_mid 0.20
_exptl_crystal_size_min 0.20
_refine_diff_density_max 0.98
_refine_diff_density_min -0.69
_refine_ls_extinction_method none
_refine_ls_goodness_of_fit_obs 2.375
_refine_ls_hydrogen_treatment noref
_refine_ls_matrix_type full
_refine_ls_number_parameters 70
_refine_ls_number_reflns 1338
_refine_ls_R_factor_obs 0.0365
_refine_ls_shift/esd_max 0.0110
_refine_ls_structure_factor_coef F
_refine_ls_weighting_scheme sigma
_refine_ls_wR_factor_obs 0.0545
_reflns_number_observed 1338
_reflns_number_total 3515
_reflns_observed_criterion I>3\s(I)
_cod_data_source_file oa1003.cif
_cod_data_source_block I
_cod_original_cell_volume 1405.2(9)
_cod_original_sg_symbol_Hall 'P 21/c 21/c 2/n'
_cod_original_formula_sum 'C4 H12 Cd1 O4 P2 S4'
_cod_database_code 2005811

loop_
_symmetry_equiv_pos_as_xyz
x,y,z
1/2-x,1/2-y,z
1/2+x,-y,1/2-z
-x,1/2+y,1/2-z
-x,-y,-z
1/2+x,1/2+y,-z
1/2-x,y,1/2+z
x,1/2-y,1/2+z

loop_
_atom_site_aniso_label
_atom_site_aniso_U_11
_atom_site_aniso_U_22
_atom_site_aniso_U_33
_atom_site_aniso_U_12
_atom_site_aniso_U_13
_atom_site_aniso_U_23
Cd 0.0279(3) 0.0327(3) 0.0312(3) -0.0003(2) 0 0
S1 0.0310(6) 0.0367(7) 0.0448(7) 0.0043(5) 0.0074(5) 0.0091(5)
S2 0.0325(7) 0.0358(7) 0.0437(7) 0.0055(5) -0.0089(5) -0.0069(6)
P 0.0263(6) 0.0306(6) 0.0264(6) -0.0025(5) 0.0009(4) -0.0008(5)
O1 0.030(2) 0.057(2) 0.033(2) -0.004(2) 0.0070(10) 0.006(2)
O2 0.046(2) 0.038(2) 0.030(2) -0.005(2) -0.004(2) -0.0080(10)
C1 0.031(3) 0.118(7) 0.069(4) -0.007(3) 0.009(3) 0.019(5)
C2 0.084(5) 0.036(3) 0.089(5) -0.006(3) -0.015(4) -0.011(3)

loop_
_atom_site_label
_atom_site_fract_x
_atom_site_fract_y
_atom_site_fract_z
_atom_site_B_iso_or_equiv
_atom_site_thermal_displace_type
_atom_site_calc_flag
Cd 0.2500 0.2500 0.0893(5) 2.42(2) Uani d
S1 0.0100(1) 0.2402(7) 0.2377(2) 2.96(5) Uani d
S2 0.2256(1) 0.1232(8) 0.4477(2) 2.95(5) Uani d
P 0.0377(1) 0.1418(7) 0.3426(1) 2.19(5) Uani d
O1 -0.0814(3) 0.1297(2) 0.4739(4) 3.2(2) Uani d
O2 0.0083(4) 0.0797(2) 0.2123(4) 3.0(1) Uani d
C1 -0.2317(6) 0.1401(6) 0.4434(9) 5.7(4) Uani d
C2 0.0183(8) 0.0009(3) 0.2476(8) 5.5(3) Uani d
H1A -.2507 .1896 .4054 6.4 Biso ?
H1B -.2621 .1057 .3590 6.4 Biso ?
H1C -.2885 .1301 .5320 6.4 Biso ?
H2A -.0473 -.0128 .3303 6.3 Biso ?
H2B -.0018 -.0292 .1578 6.3 Biso ?
H2C .1144 -.0118 .2840 6.3 Biso ?

loop_
_atom_type_symbol
_atom_type_scat_dispersion_real
_atom_type_scat_dispersion_imag
Cd -1.005 1.202
S 0.110 0.124
P 0.090 0.095
O 0.008 0.006
C 0.002 0.002
H 0.000 0.000

loop_
_geom_angle_atom_site_label_1
_geom_angle_atom_site_label_2
_geom_angle_atom_site_label_3
_geom_angle_site_symmetry_1
_geom_angle_site_symmetry_3
_geom_angle
_geom_angle_publ_flag
S1 Cd S1 . 2_555 121.17(7) yes
S1 Cd S2 . 7_554 104.22(4) yes
S1 Cd S2 . 8_554 102.34(4) yes
S1 Cd S2 2_555 7_554 102.34(4) yes
S1 Cd S2 2_555 8_554 104.22(4) yes
S2 Cd S2 7_554 8_554 124.23(7) yes
Cd S1 P . . 99.66(6) no
Cd S2 P 7_555 . 98.08(6) no
S1 P S2 . . 117.48(8) no
S1 P O1 . . 110.2(2) no
S1 P O2 . . 106.40(10) no
S2 P O1 . . 106.00(10) no
S2 P O2 . . 110.40(10) no
O1 P O2 . . 105.9(2) no
P O1 C1 . . 122.4(4) no
P O2 C2 . . 121.5(3) no

loop_
_geom_bond_atom_site_label_1
_geom_bond_atom_site_label_2
_geom_bond_site_symmetry_2
_geom_bond_distance
_geom_bond_publ_flag
Cd S1 . 2.565(2) yes
Cd S1 2_555 2.565(2) yes
Cd S2 7_554 2.571(2) yes
Cd S2 8_554 2.571(2) yes
S1 P . 1.986(2) yes
S2 P . 1.988(2) yes
P O1 . 1.584(3) yes
P O2 . 1.588(3) yes
O1 C1 . 1.433(7) yes
O2 C2 . 1.438(6) yes

loop_
_geom_torsion_atom_site_label_1
_geom_torsion_atom_site_label_2
_geom_torsion_atom_site_label_3
_geom_torsion_atom_site_label_4
_geom_torsion
_geom_torsion_publ_flag
S1 P O1 C1 50.4(6) no
S1 P O2 C2 -179.7(4) no
S2 P O1 C1 178.5(5) no
S2 P O2 C2 51.8(5) no
O1 P O2 C2 -62.5(5) no
O2 P O1 C1 -64.2(6) no
